data_1552976
loop_
_publ_author_name
'He, Yu-Ping'
'Wu, Hua'
'Xu, Lue'
'Su, Yong-Liang'
'Gong, Liu-Zhu'

_publ_section_title
;
 Highly enantioselective oxidative tandem cyclization reaction: a chiral
 ligand and an anion cooperatively control stereoselectivity
;
_journal_issue 5
_journal_name_full 'Org. Chem. Front.'
_journal_page_first 473
_journal_paper_doi 10.1039/C4QO00042K
_journal_volume 1
_journal_year 2014
_chemical_absolute_configuration ad
_chemical_formula_sum 'C28 H27 N O'
_chemical_formula_weight 393.51
_space_group_IT_number 19
_space_group_name_Hall 'P 2ac 2ab'
_space_group_name_H-M_alt 'P 21 21 21'
_symmetry_cell_setting orthorhombic
_symmetry_space_group_name_H-M 'P 21 21 21'
_atom_sites_solution_hydrogens geom
_atom_sites_solution_primary direct
_atom_sites_solution_secondary difmap
_audit_creation_method SHELXL-97
_cell_angle_alpha 90.00
_cell_angle_beta 90.00
_cell_angle_gamma 90.00
_cell_formula_units_Z 4
_cell_length_a 10.19460(10)
_cell_length_b 10.63680(10)
_cell_length_c 19.86740(10)
_cell_measurement_reflns_used 22446
_cell_measurement_temperature 291(2)
_cell_measurement_theta_max 71.9412
_cell_measurement_theta_min 4.1528
_cell_volume 2154.38(3)
_computing_cell_refinement 'CrysAlisPro (Agilent Technologies)'
_computing_data_collection 'CrysAlisPro (Agilent Technologies)'
_computing_data_reduction 'CrysAlisPro (Agilent Technologies)'
_computing_molecular_graphics 'Ortep-3 (L. J. Farrugia, 2001)'
_computing_publication_material SHELXL-97
_computing_structure_refinement 'SHELXL-97 (Sheldrick, 1997)'
_computing_structure_solution 'SHELXS-97 (Sheldrick, 1997)'
_diffrn_ambient_temperature 291(2)
_diffrn_detector_area_resol_mean 15.9149
_diffrn_measured_fraction_theta_full 0.980
_diffrn_measured_fraction_theta_max 0.980
_diffrn_measurement_device_type 'Gemini S Ultra, Agilent Technologies'
_diffrn_measurement_method '\w scans'
_diffrn_radiation_monochromator mirror
_diffrn_radiation_source 'Enhance Ultra (Cu) X-ray Source'
_diffrn_radiation_type CuK\a
_diffrn_radiation_wavelength 1.54184
_diffrn_reflns_av_R_equivalents 0.0172
_diffrn_reflns_av_sigmaI/netI 0.0085
_diffrn_reflns_limit_h_max 12
_diffrn_reflns_limit_h_min -11
_diffrn_reflns_limit_k_max 12
_diffrn_reflns_limit_k_min -12
_diffrn_reflns_limit_l_max 23
_diffrn_reflns_limit_l_min -24
_diffrn_reflns_number 30063
_diffrn_reflns_theta_full 71.06
_diffrn_reflns_theta_max 71.06
_diffrn_reflns_theta_min 4.45
_exptl_absorpt_coefficient_mu 0.559
_exptl_absorpt_correction_T_max 0.8114
_exptl_absorpt_correction_T_min 0.7870
_exptl_absorpt_correction_type multi-scan
_exptl_absorpt_process_details
;
CrysAlisPro, Agilent Technologies,
Version 1.171.36.21 (release 14-08-2012 CrysAlis171 .NET)
(compiled Sep 14 2012,17:21:16)
Empirical absorption correction using spherical harmonics,
 implemented in SCALE3 ABSPACK scaling algorithm.
;
_exptl_crystal_density_diffrn 1.213
_exptl_crystal_density_method 'not measured'
_exptl_crystal_F_000 840
_exptl_crystal_size_max 0.45
_exptl_crystal_size_mid 0.40
_exptl_crystal_size_min 0.39
_refine_diff_density_max 0.114
_refine_diff_density_min -0.123
_refine_diff_density_rms 0.025
_refine_ls_abs_structure_details 'Flack H D (1983), Acta Cryst. A39, 876-881'
_refine_ls_abs_structure_Flack 0.0(2)
_refine_ls_extinction_method none
_refine_ls_goodness_of_fit_ref 1.055
_refine_ls_hydrogen_treatment constr
_refine_ls_matrix_type full
_refine_ls_number_parameters 272
_refine_ls_number_reflns 3901
_refine_ls_number_restraints 0
_refine_ls_restrained_S_all 1.055
_refine_ls_R_factor_all 0.0291
_refine_ls_R_factor_gt 0.0290
_refine_ls_shift/su_max 0.001
_refine_ls_shift/su_mean 0.000
_refine_ls_structure_factor_coef Fsqd
_refine_ls_weighting_details 'calc w=1/[\s^2^(Fo^2^)+(0.0472P)^2^+0.1711P] where P=(Fo^2^+2Fc^2^)/3'
_refine_ls_weighting_scheme calc
_refine_ls_wR_factor_gt 0.0781
_refine_ls_wR_factor_ref 0.0783
_reflns_number_gt 3878
_reflns_number_total 3901
_reflns_threshold_expression >2sigma(I)
_cod_data_source_file c4qo00042k1.cif
_cod_data_source_block hyp131118
_cod_database_code 1552976

loop_
_symmetry_equiv_pos_as_xyz
'x, y, z'
'-x+1/2, -y, z+1/2'
'x+1/2, -y+1/2, -z'
'-x, y+1/2, -z+1/2'

loop_
_atom_site_label
_atom_site_type_symbol
_atom_site_fract_x
_atom_site_fract_y
_atom_site_fract_z
_atom_site_U_iso_or_equiv
_atom_site_adp_type
_atom_site_occupancy
_atom_site_symmetry_multiplicity
_atom_site_calc_flag
_atom_site_refinement_flags
O1 O -0.03607(9) 0.88007(10) 0.56374(4) 0.0567(2) Uani 1 1 d .
N1 N 0.18169(10) 0.83575(10) 0.56902(5) 0.0456(2) Uani 1 1 d .
C2 C 0.27655(11) 0.77904(10) 0.67868(6) 0.0399(2) Uani 1 1 d .
C23 C 0.27758(11) 0.67237(10) 0.73126(6) 0.0400(2) Uani 1 1 d .
C18 C 0.11250(12) 0.94533(13) 0.71793(7) 0.0508(3) Uani 1 1 d .
H18 H 0.0465 0.9024 0.6952 0.061 Uiso 1 1 calc R
C17 C 0.24136(11) 0.90329(10) 0.71313(6) 0.0410(2) Uani 1 1 d .
C24 C 0.25648(14) 0.69424(13) 0.79932(6) 0.0511(3) Uani 1 1 d .
H24 H 0.2444 0.7763 0.8143 0.061 Uiso 1 1 calc R
C9 C 0.06382(14) 1.06687(13) 0.45100(6) 0.0530(3) Uani 1 1 d .
H9 H 0.1206 1.1095 0.4223 0.064 Uiso 1 1 calc R
C3 C 0.41168(12) 0.78638(12) 0.64280(6) 0.0485(3) Uani 1 1 d .
H3B H 0.4786 0.8078 0.6756 0.058 Uiso 1 1 calc R
H3A H 0.4331 0.7045 0.6243 0.058 Uiso 1 1 calc R
C4 C 0.41305(13) 0.88383(15) 0.58612(7) 0.0556(3) Uani 1 1 d .
H4B H 0.4004 0.9670 0.6051 0.067 Uiso 1 1 calc R
H4A H 0.4979 0.8824 0.5640 0.067 Uiso 1 1 calc R
C6 C 0.27416(14) 0.96757(17) 0.48744(7) 0.0633(4) Uani 1 1 d .
H6B H 0.3173 1.0440 0.5023 0.076 Uiso 1 1 calc R
H6A H 0.3027 0.9487 0.4420 0.076 Uiso 1 1 calc R
C22 C 0.33578(13) 0.97330(12) 0.74672(7) 0.0559(3) Uani 1 1 d .
H22 H 0.4234 0.9498 0.7432 0.067 Uiso 1 1 calc R
C1 C 0.17581(12) 0.74474(11) 0.62335(6) 0.0434(3) Uani 1 1 d .
H1A H 0.1947 0.6615 0.6060 0.052 Uiso 1 1 calc R
H1B H 0.0882 0.7437 0.6424 0.052 Uiso 1 1 calc R
C26 C 0.26869(13) 0.47414(13) 0.82466(7) 0.0560(3) Uani 1 1 d .
H26 H 0.2639 0.4085 0.8555 0.067 Uiso 1 1 calc R
C25 C 0.25307(15) 0.59671(14) 0.84529(7) 0.0604(3) Uani 1 1 d .
H25 H 0.2401 0.6141 0.8907 0.073 Uiso 1 1 calc R
C11 C -0.09574(16) 1.20989(14) 0.40074(7) 0.0611(4) Uani 1 1 d .
H11 H -0.0249 1.2505 0.3808 0.073 Uiso 1 1 calc R
C7 C 0.12642(13) 0.98290(13) 0.48987(6) 0.0488(3) Uani 1 1 d .
C15 C -0.18193(14) 1.05094(13) 0.47234(6) 0.0525(3) Uani 1 1 d .
H15 H -0.1705 0.9834 0.5015 0.063 Uiso 1 1 calc R
C5 C 0.30684(13) 0.85825(13) 0.53488(7) 0.0534(3) Uani 1 1 d .
H5 H 0.3305 0.7841 0.5083 0.064 Uiso 1 1 calc R
C14 C -0.30716(14) 1.09402(14) 0.45880(6) 0.0571(3) Uani 1 1 d .
H14 H -0.3783 1.0544 0.4790 0.069 Uiso 1 1 calc R
C16 C -0.46704(17) 1.23574(17) 0.39822(9) 0.0744(4) Uani 1 1 d .
H16B H -0.5249 1.2163 0.4349 0.112 Uiso 1 1 calc R
H16A H -0.4956 1.1922 0.3585 0.112 Uiso 1 1 calc R
H16C H -0.4681 1.3247 0.3901 0.112 Uiso 1 1 calc R
C21 C 0.30311(16) 1.07739(13) 0.78531(8) 0.0666(4) Uani 1 1 d .
H21 H 0.3684 1.1213 0.8080 0.080 Uiso 1 1 calc R
C8 C 0.07649(12) 0.89621(12) 0.54348(5) 0.0446(3) Uani 1 1 d .
C27 C 0.29143(14) 0.45052(12) 0.75782(7) 0.0564(3) Uani 1 1 d .
H27 H 0.3036 0.3682 0.7433 0.068 Uiso 1 1 calc R
C28 C 0.29647(13) 0.54810(12) 0.71170(6) 0.0513(3) Uani 1 1 d .
H28 H 0.3129 0.5301 0.6667 0.062 Uiso 1 1 calc R
C12 C -0.22146(16) 1.25264(13) 0.38777(7) 0.0630(4) Uani 1 1 d .
H12 H -0.2332 1.3216 0.3596 0.076 Uiso 1 1 calc R
C19 C 0.08079(14) 1.05030(14) 0.75604(8) 0.0618(3) Uani 1 1 d .
H19 H -0.0061 1.0765 0.7585 0.074 Uiso 1 1 calc R
C20 C 0.17513(17) 1.11594(13) 0.79013(8) 0.0634(4) Uani 1 1 d .
H20 H 0.1528 1.1855 0.8161 0.076 Uiso 1 1 calc R
C10 C -0.07269(14) 1.10736(12) 0.44299(6) 0.0497(3) Uani 1 1 d .
C13 C -0.32978(16) 1.19500(14) 0.41576(7) 0.0568(3) Uani 1 1 d .

loop_
_atom_site_aniso_label
_atom_site_aniso_U_11
_atom_site_aniso_U_22
_atom_site_aniso_U_33
_atom_site_aniso_U_23
_atom_site_aniso_U_13
_atom_site_aniso_U_12
O1 0.0461(5) 0.0705(6) 0.0534(5) 0.0183(5) -0.0028(4) -0.0014(4)
N1 0.0464(5) 0.0511(5) 0.0394(5) 0.0066(4) 0.0002(4) 0.0023(4)
C2 0.0381(5) 0.0395(5) 0.0421(5) 0.0035(5) -0.0012(5) 0.0023(4)
C23 0.0356(5) 0.0413(5) 0.0430(5) 0.0035(4) -0.0024(4) 0.0018(4)
C18 0.0436(6) 0.0514(7) 0.0575(7) -0.0073(6) -0.0042(5) 0.0048(5)
C17 0.0410(5) 0.0377(5) 0.0444(6) 0.0041(5) -0.0017(4) -0.0007(4)
C24 0.0601(7) 0.0481(6) 0.0450(6) -0.0001(5) -0.0010(5) 0.0045(6)
C9 0.0604(7) 0.0592(8) 0.0395(6) 0.0093(5) 0.0010(5) -0.0020(6)
C3 0.0402(6) 0.0525(7) 0.0529(6) 0.0083(6) 0.0037(5) 0.0058(5)
C4 0.0430(6) 0.0654(8) 0.0584(7) 0.0145(7) 0.0091(5) 0.0033(6)
C6 0.0564(7) 0.0843(10) 0.0493(7) 0.0198(7) 0.0090(6) 0.0061(7)
C22 0.0454(6) 0.0487(6) 0.0737(9) -0.0032(6) -0.0067(6) -0.0050(5)
C1 0.0480(6) 0.0399(6) 0.0422(6) 0.0034(4) -0.0017(5) -0.0013(5)
C26 0.0557(7) 0.0529(7) 0.0594(7) 0.0190(6) -0.0003(6) 0.0029(6)
C25 0.0718(9) 0.0652(8) 0.0443(6) 0.0080(6) 0.0029(6) 0.0083(7)
C11 0.0705(9) 0.0567(8) 0.0562(7) 0.0127(7) -0.0080(7) -0.0051(7)
C7 0.0541(7) 0.0559(7) 0.0363(5) 0.0047(5) 0.0005(5) 0.0010(6)
C15 0.0642(8) 0.0540(7) 0.0394(6) 0.0070(5) -0.0042(5) 0.0043(6)
C5 0.0514(7) 0.0622(8) 0.0467(6) 0.0062(6) 0.0106(5) 0.0079(6)
C14 0.0628(8) 0.0637(8) 0.0448(6) 0.0052(6) -0.0017(6) 0.0036(6)
C16 0.0740(10) 0.0779(11) 0.0714(9) 0.0057(8) -0.0136(8) 0.0155(9)
C21 0.0709(9) 0.0509(8) 0.0781(9) -0.0102(7) -0.0112(8) -0.0145(7)
C8 0.0480(6) 0.0495(6) 0.0362(5) 0.0009(5) -0.0024(5) 0.0009(5)
C27 0.0639(8) 0.0424(6) 0.0629(8) 0.0065(6) -0.0007(6) 0.0073(6)
C28 0.0621(7) 0.0452(6) 0.0466(6) 0.0018(5) 0.0020(5) 0.0088(6)
C12 0.0786(10) 0.0503(7) 0.0600(8) 0.0111(6) -0.0151(7) 0.0055(7)
C19 0.0581(7) 0.0578(8) 0.0695(8) -0.0093(7) 0.0022(7) 0.0130(6)
C20 0.0793(9) 0.0448(7) 0.0663(8) -0.0083(6) 0.0024(7) 0.0036(7)
C10 0.0633(7) 0.0479(6) 0.0379(5) 0.0009(5) -0.0062(5) 0.0002(6)
C13 0.0687(8) 0.0549(7) 0.0468(6) -0.0019(6) -0.0102(6) 0.0087(7)

loop_
_atom_type_symbol
_atom_type_description
_atom_type_scat_dispersion_real
_atom_type_scat_dispersion_imag
_atom_type_scat_source
C C 0.0181 0.0091 'International Tables Vol C Tables 4.2.6.8 and 6.1.1.4'
H H 0.0000 0.0000 'International Tables Vol C Tables 4.2.6.8 and 6.1.1.4'
N N 0.0311 0.0180 'International Tables Vol C Tables 4.2.6.8 and 6.1.1.4'
O O 0.0492 0.0322 'International Tables Vol C Tables 4.2.6.8 and 6.1.1.4'

loop_
_geom_angle_atom_site_label_1
_geom_angle_atom_site_label_2
_geom_angle_atom_site_label_3
_geom_angle
C8 N1 C1 124.38(10)
C8 N1 C5 116.13(10)
C1 N1 C5 119.30(10)
C17 C2 C23 109.50(9)
C17 C2 C1 111.44(9)
C23 C2 C1 108.18(9)
C17 C2 C3 111.70(9)
C23 C2 C3 109.98(9)
C1 C2 C3 105.93(9)
C24 C23 C28 116.91(11)
C24 C23 C2 122.35(10)
C28 C23 C2 120.71(10)
C19 C18 C17 121.08(12)
C19 C18 H18 119.5
C17 C18 H18 119.5
C22 C17 C18 116.72(11)
C22 C17 C2 121.04(10)
C18 C17 C2 121.97(10)
C25 C24 C23 121.43(12)
C25 C24 H24 119.3
C23 C24 H24 119.3
C7 C9 C10 135.20(12)
C7 C9 H9 112.4
C10 C9 H9 112.4
C4 C3 C2 112.32(10)
C4 C3 H3B 109.1
C2 C3 H3B 109.1
C4 C3 H3A 109.1
C2 C3 H3A 109.1
H3B C3 H3A 107.9
C5 C4 C3 111.55(11)
C5 C4 H4B 109.3
C3 C4 H4B 109.3
C5 C4 H4A 109.3
C3 C4 H4A 109.3
H4B C4 H4A 108.0
C7 C6 C5 106.14(11)
C7 C6 H6B 110.5
C5 C6 H6B 110.5
C7 C6 H6A 110.5
C5 C6 H6A 110.5
H6B C6 H6A 108.7
C21 C22 C17 121.83(13)
C21 C22 H22 119.1
C17 C22 H22 119.1
N1 C1 C2 110.09(9)
N1 C1 H1A 109.6
C2 C1 H1A 109.6
N1 C1 H1B 109.6
C2 C1 H1B 109.6
H1A C1 H1B 108.2
C27 C26 C25 118.80(12)
C27 C26 H26 120.6
C25 C26 H26 120.6
C26 C25 C24 120.74(12)
C26 C25 H25 119.6
C24 C25 H25 119.6
C12 C11 C10 121.63(14)
C12 C11 H11 119.2
C10 C11 H11 119.2
C9 C7 C8 131.09(12)
C9 C7 C6 121.72(12)
C8 C7 C6 107.10(11)
C14 C15 C10 120.92(12)
C14 C15 H15 119.5
C10 C15 H15 119.5
N1 C5 C4 109.97(10)
N1 C5 C6 102.66(10)
C4 C5 C6 115.68(13)
N1 C5 H5 109.4
C4 C5 H5 109.4
C6 C5 H5 109.4
C15 C14 C13 121.87(14)
C15 C14 H14 119.1
C13 C14 H14 119.1
C13 C16 H16B 109.5
C13 C16 H16A 109.5
H16B C16 H16A 109.5
C13 C16 H16C 109.5
H16B C16 H16C 109.5
H16A C16 H16C 109.5
C20 C21 C22 120.38(13)
C20 C21 H21 119.8
C22 C21 H21 119.8
O1 C8 N1 123.56(11)
O1 C8 C7 129.53(11)
N1 C8 C7 106.90(10)
C26 C27 C28 120.63(12)
C26 C27 H27 119.7
C28 C27 H27 119.7
C27 C28 C23 121.46(12)
C27 C28 H28 119.3
C23 C28 H28 119.3
C13 C12 C11 121.33(13)
C13 C12 H12 119.3
C11 C12 H12 119.3
C20 C19 C18 121.14(14)
C20 C19 H19 119.4
C18 C19 H19 119.4
C19 C20 C21 118.81(13)
C19 C20 H20 120.6
C21 C20 H20 120.6
C15 C10 C11 116.98(13)
C15 C10 C9 125.95(11)
C11 C10 C9 117.05(13)
C12 C13 C14 117.24(14)
C12 C13 C16 121.50(13)
C14 C13 C16 121.20(15)

loop_
_geom_bond_atom_site_label_1
_geom_bond_atom_site_label_2
_geom_bond_distance
O1 C8 1.2281(15)
N1 C8 1.3494(16)
N1 C1 1.4512(14)
N1 C5 1.4647(16)
C2 C17 1.5310(15)
C2 C23 1.5424(15)
C2 C1 1.5480(16)
C2 C3 1.5531(15)
C23 C24 1.3887(16)
C23 C28 1.3912(17)
C18 C19 1.3872(19)
C18 C17 1.3910(16)
C18 H18 0.9300
C17 C22 1.3879(17)
C24 C25 1.3827(19)
C24 H24 0.9300
C9 C7 1.3421(18)
C9 C10 1.465(2)
C9 H9 0.9300
C3 C4 1.5306(17)
C3 H3B 0.9700
C3 H3A 0.9700
C4 C5 1.511(2)
C4 H4B 0.9700
C4 H4A 0.9700
C6 C7 1.5157(19)
C6 C5 1.5334(19)
C6 H6B 0.9700
C6 H6A 0.9700
C22 C21 1.387(2)
C22 H22 0.9300
C1 H1A 0.9700
C1 H1B 0.9700
C26 C27 1.371(2)
C26 C25 1.376(2)
C26 H26 0.9300
C25 H25 0.9300
C11 C12 1.384(2)
C11 C10 1.3961(18)
C11 H11 0.9300
C7 C8 1.4981(17)
C15 C14 1.383(2)
C15 C10 1.3930(19)
C15 H15 0.9300
C5 H5 0.9800
C14 C13 1.3922(19)
C14 H14 0.9300
C16 C13 1.506(2)
C16 H16B 0.9600
C16 H16A 0.9600
C16 H16C 0.9600
C21 C20 1.371(2)
C21 H21 0.9300
C27 C28 1.3855(18)
C27 H27 0.9300
C28 H28 0.9300
C12 C13 1.380(2)
C12 H12 0.9300
C19 C20 1.368(2)
C19 H19 0.9300
C20 H20 0.9300

loop_
_geom_torsion_atom_site_label_1
_geom_torsion_atom_site_label_2
_geom_torsion_atom_site_label_3
_geom_torsion_atom_site_label_4
_geom_torsion
C17 C2 C23 C24 -3.44(15)
C1 C2 C23 C24 -125.07(12)
C3 C2 C23 C24 119.66(13)
C17 C2 C23 C28 174.79(11)
C1 C2 C23 C28 53.15(14)
C3 C2 C23 C28 -62.12(14)
C19 C18 C17 C22 -1.65(19)
C19 C18 C17 C2 172.36(12)
C23 C2 C17 C22 82.34(13)
C1 C2 C17 C22 -158.01(11)
C3 C2 C17 C22 -39.74(14)
C23 C2 C17 C18 -91.42(13)
C1 C2 C17 C18 28.23(15)
C3 C2 C17 C18 146.50(11)
C28 C23 C24 C25 -0.7(2)
C2 C23 C24 C25 177.61(12)
C17 C2 C3 C4 -62.73(13)
C23 C2 C3 C4 175.47(11)
C1 C2 C3 C4 58.79(13)
C2 C3 C4 C5 -56.50(15)
C18 C17 C22 C21 2.37(19)
C2 C17 C22 C21 -171.70(12)
C8 N1 C1 C2 -129.01(12)
C5 N1 C1 C2 56.19(14)
C17 C2 C1 N1 65.73(12)
C23 C2 C1 N1 -173.83(9)
C3 C2 C1 N1 -55.94(12)
C27 C26 C25 C24 1.8(2)
C23 C24 C25 C26 -1.0(2)
C10 C9 C7 C8 -1.3(3)
C10 C9 C7 C6 -177.39(15)
C5 C6 C7 C9 -176.35(12)
C5 C6 C7 C8 6.77(15)
C8 N1 C5 C4 134.04(12)
C1 N1 C5 C4 -50.74(16)
C8 N1 C5 C6 10.38(15)
C1 N1 C5 C6 -174.40(11)
C3 C4 C5 N1 48.02(15)
C3 C4 C5 C6 163.71(11)
C7 C6 C5 N1 -9.74(15)
C7 C6 C5 C4 -129.51(13)
C10 C15 C14 C13 -0.2(2)
C17 C22 C21 C20 -1.5(2)
C1 N1 C8 O1 -0.12(19)
C5 N1 C8 O1 174.82(12)
C1 N1 C8 C7 178.72(11)
C5 N1 C8 C7 -6.34(15)
C9 C7 C8 O1 1.6(2)
C6 C7 C8 O1 178.03(14)
C9 C7 C8 N1 -177.19(14)
C6 C7 C8 N1 -0.72(14)
C25 C26 C27 C28 -1.0(2)
C26 C27 C28 C23 -0.6(2)
C24 C23 C28 C27 1.45(19)
C2 C23 C28 C27 -176.87(12)
C10 C11 C12 C13 -0.5(2)
C17 C18 C19 C20 0.0(2)
C18 C19 C20 C21 1.0(2)
C22 C21 C20 C19 -0.3(2)
C14 C15 C10 C11 1.18(19)
C14 C15 C10 C9 -177.09(13)
C12 C11 C10 C15 -0.9(2)
C12 C11 C10 C9 177.55(13)
C7 C9 C10 C15 -8.5(2)
C7 C9 C10 C11 173.20(15)
C11 C12 C13 C14 1.5(2)
C11 C12 C13 C16 -175.91(15)
C15 C14 C13 C12 -1.2(2)
C15 C14 C13 C16 176.22(14)
